data_4516034
loop_
_publ_author_name
'Joshi, Mayank'
'Roy Choudhury, Angshuman'

_publ_section_title
;
 Salts of Amoxapine with Improved Solubility for Enhanced Pharmaceutical
 Applicability.
;
_journal_issue 2
_journal_name_full 'ACS omega'
_journal_page_first 2406
_journal_page_last 2416
_journal_paper_doi 10.1021/acsomega.7b02023
_journal_volume 3
_journal_year 2018
_chemical_formula_moiety '(C4 H3 O4)-, (C17 H17 Cl N3 O)+'
_chemical_formula_sum 'C21 H20 Cl N3 O5'
_chemical_formula_weight 429.85
_space_group_crystal_system monoclinic
_space_group_IT_number 14
_space_group_name_Hall '-P 2ybc'
_space_group_name_H-M_alt 'P 1 21/c 1'
_atom_sites_solution_hydrogens mixed
_atom_sites_solution_primary dual
_audit_creation_date 2017-07-22
_audit_creation_method
;
Olex2 1.2
(compiled 2017.03.28 svn.r3405 for OlexSys, GUI svn.r5337)
;
_cell_angle_alpha 90
_cell_angle_beta 97.143(3)
_cell_angle_gamma 90
_cell_formula_units_Z 4
_cell_length_a 20.5724(6)
_cell_length_b 9.8586(3)
_cell_length_c 9.7866(3)
_cell_measurement_reflns_used 7223
_cell_measurement_temperature 100.01(10)
_cell_measurement_theta_max 28.0830
_cell_measurement_theta_min 2.8570
_cell_volume 1969.47(10)
_computing_cell_refinement 'CrysAlisPro 1.171.39.7f (Rigaku OD, 2015)'
_computing_data_collection 'CrysAlisPro 1.171.39.7f (Rigaku OD, 2015)'
_computing_data_reduction 'CrysAlisPro 1.171.39.7f (Rigaku OD, 2015)'
_computing_molecular_graphics 'Olex2 (Dolomanov et al., 2009)'
_computing_publication_material 'Olex2 (Dolomanov et al., 2009)'
_computing_structure_refinement 'ShelXL (Sheldrick, 2015)'
_computing_structure_solution 'ShelXT (Sheldrick, 2015)'
_diffrn_ambient_environment N~2~
_diffrn_ambient_temperature 100.01(10)
_diffrn_detector 'CCD plate'
_diffrn_measured_fraction_theta_full 0.999
_diffrn_measured_fraction_theta_max 0.985
_diffrn_measurement_details
;
List of Runs (angles in degrees, time in seconds):

  # Type    Start    End  Width  t~exp~   \w     \q     \k     \f   Frames
--------------------------------------------------------------------------
  1  \w    -69.00 119.00   0.40   10.00    --   29.89  54.00  90.00  470
  2  \w    -69.00 119.00   0.40   10.00    --   29.89  54.00-120.00  470
  3  \w    -69.00 119.00   0.40   10.00    --   29.89  54.00-150.00  470
  4  \w    -69.00  60.20   0.40   10.00    --   29.89  54.00 -90.00  323
  5  \w    -69.00 119.00   0.40   10.00    --   29.89  54.00   0.00  470
;
_diffrn_measurement_device 'two-circle diffractometer'
_diffrn_measurement_device_type 'XtaLAB Mini (ROW)'
_diffrn_measurement_method '\w scans'
_diffrn_orient_matrix_type 'CrysAlisPro convention (1999,Acta A55,543-557)'
_diffrn_orient_matrix_UB_11 0.0226990000
_diffrn_orient_matrix_UB_12 0.0477663000
_diffrn_orient_matrix_UB_13 0.0322958000
_diffrn_orient_matrix_UB_21 0.0256280000
_diffrn_orient_matrix_UB_22 -0.0478773000
_diffrn_orient_matrix_UB_23 -0.0012696000
_diffrn_orient_matrix_UB_31 0.0059086000
_diffrn_orient_matrix_UB_32 0.0244877000
_diffrn_orient_matrix_UB_33 -0.0655332000
_diffrn_radiation_monochromator graphite
_diffrn_radiation_probe x-ray
_diffrn_radiation_type MoK\a
_diffrn_radiation_wavelength 0.71073
_diffrn_reflns_av_R_equivalents 0.0525
_diffrn_reflns_av_unetI/netI 0.0404
_diffrn_reflns_Laue_measured_fraction_full 0.999
_diffrn_reflns_Laue_measured_fraction_max 0.985
_diffrn_reflns_limit_h_max 31
_diffrn_reflns_limit_h_min -30
_diffrn_reflns_limit_k_max 14
_diffrn_reflns_limit_k_min -14
_diffrn_reflns_limit_l_max 14
_diffrn_reflns_limit_l_min -14
_diffrn_reflns_number 43349
_diffrn_reflns_point_group_measured_fraction_full 0.999
_diffrn_reflns_point_group_measured_fraction_max 0.985
_diffrn_reflns_theta_full 25.000
_diffrn_reflns_theta_max 32.839
_diffrn_reflns_theta_min 2.873
_diffrn_source 'fine-focus sealed X-ray tube'
_diffrn_source_type 'Enhance (Mo) X-ray Source'
_exptl_absorpt_coefficient_mu 0.234
_exptl_absorpt_correction_T_max 1.00000
_exptl_absorpt_correction_T_min 0.88333
_exptl_absorpt_correction_type multi-scan
_exptl_absorpt_process_details
;
CrysAlisPro 1.171.39.7f (Rigaku Oxford Diffraction, 2015)
Empirical absorption correction using spherical harmonics,
 implemented in SCALE3 ABSPACK scaling algorithm.
;
_exptl_crystal_colour 'clear light colourless'
_exptl_crystal_colour_lustre clear
_exptl_crystal_colour_modifier light
_exptl_crystal_colour_primary colourless
_exptl_crystal_density_diffrn 1.450
_exptl_crystal_description block
_exptl_crystal_F_000 896
_exptl_crystal_size_max 0.3
_exptl_crystal_size_mid 0.25
_exptl_crystal_size_min 0.2
_refine_diff_density_max 1.478
_refine_diff_density_min -0.374
_refine_diff_density_rms 0.098
_refine_ls_extinction_method none
_refine_ls_goodness_of_fit_ref 1.076
_refine_ls_hydrogen_treatment mixed
_refine_ls_matrix_type full
_refine_ls_number_parameters 275
_refine_ls_number_reflns 7218
_refine_ls_number_restraints 0
_refine_ls_restrained_S_all 1.076
_refine_ls_R_factor_all 0.0997
_refine_ls_R_factor_gt 0.0677
_refine_ls_shift/su_max 0.001
_refine_ls_shift/su_mean 0.000
_refine_ls_structure_factor_coef Fsqd
_refine_ls_weighting_details 'w=1/[\s^2^(Fo^2^)+(0.1016P)^2^+1.0838P] where P=(Fo^2^+2Fc^2^)/3'
_refine_ls_weighting_scheme calc
_refine_ls_wR_factor_gt 0.1684
_refine_ls_wR_factor_ref 0.1989
_reflns_Friedel_coverage 0.000
_reflns_number_gt 4998
_reflns_number_total 7218
_reflns_threshold_expression 'I > 2\s(I)'
_cod_data_source_file ao7b02023_si_004.cif
_cod_data_source_block amx-f13-et-100k
_cod_original_cell_volume 1969.46(10)
_cod_database_code 4516034
_shelx_shelxl_version_number 2014/7
_shelx_space_group_comment
;
The symmetry employed for this shelxl refinement is uniquely defined
by the following loop, which should always be used as a source of
symmetry information in preference to the above space-group names.
They are only intended as comments.
;
_reflns_odcompleteness_completeness 99.82
_reflns_odcompleteness_iscentric 1
_reflns_odcompleteness_theta 25.30
_olex2_refinement_description
;
1. Fixed Uiso
 At 1.2 times of:
  All C(H) groups, All C(H,H) groups, All N(H,H) groups
2.a Secondary CH2 refined with riding coordinates:
 N3(H3A,H3B), C17(H17A,H17B), C14(H14A,H14B), C15(H15A,H15B), C16(H16A,H16B)
2.b Aromatic/amide H refined with riding coordinates:
 C4(H4), C6(H6), C7(H7), C19(H19), C20(H20), C9(H9), C10(H10), C11(H11),
 C12(H12)
;
_olex2_submission_special_instructions 'No special instructions were received'
_oxdiff_exptl_absorpt_empirical_details
;
Empirical correction (ABSPACK) includes:
- Absorption correction using spherical harmonics
- Frame scaling
;
_oxdiff_exptl_absorpt_empirical_full_max 1.095
_oxdiff_exptl_absorpt_empirical_full_min 0.923

loop_
_space_group_symop_operation_xyz
'x, y, z'
'-x, y+1/2, -z+1/2'
'-x, -y, -z'
'x, -y-1/2, z-1/2'

loop_
_atom_site_label
_atom_site_type_symbol
_atom_site_fract_x
_atom_site_fract_y
_atom_site_fract_z
_atom_site_U_iso_or_equiv
_atom_site_adp_type
_atom_site_occupancy
_atom_site_site_symmetry_order
_atom_site_calc_flag
_atom_site_refinement_flags_posn
O3 O 0.02156(6) 1.04820(14) 0.86226(13) 0.0261(3) Uani 1 1 d .
O1 O 0.37354(6) 0.79450(14) 0.96805(13) 0.0251(3) Uani 1 1 d .
O5 O 0.12280(7) 0.97394(15) 0.50639(15) 0.0307(3) Uani 1 1 d .
O4 O 0.10029(8) 1.11341(17) 0.32887(15) 0.0346(3) Uani 1 1 d .
O2 O 0.08989(7) 0.94987(15) 0.73477(15) 0.0319(3) Uani 1 1 d .
N2 N 0.24084(7) 0.63216(15) 0.66639(16) 0.0220(3) Uani 1 1 d .
N3 N 0.11352(7) 0.52028(16) 0.58218(16) 0.0238(3) Uani 1 1 d .
H3A H 0.0798 0.5067 0.5174 0.029 Uiso 1 1 calc R
H3B H 0.1046 0.4802 0.6592 0.029 Uiso 1 1 calc R
N1 N 0.34555(7) 0.58247(16) 0.76700(16) 0.0233(3) Uani 1 1 d .
C4 C 0.28580(8) 0.91107(18) 0.63898(18) 0.0228(3) Uani 1 1 d .
H4 H 0.2643 0.8763 0.5573 0.027 Uiso 1 1 calc R
C8 C 0.40957(8) 0.61707(19) 0.82288(18) 0.0236(3) Uani 1 1 d .
C1 C 0.30180(8) 0.67315(18) 0.73236(17) 0.0209(3) Uani 1 1 d .
C6 C 0.32442(9) 1.1058(2) 0.7785(2) 0.0264(4) Uani 1 1 d .
H6 H 0.3276 1.1994 0.7897 0.032 Uiso 1 1 calc R
C13 C 0.42461(9) 0.71952(19) 0.92153(18) 0.0240(3) Uani 1 1 d .
C21 C 0.04786(9) 1.04055(18) 0.75488(19) 0.0236(3) Uani 1 1 d .
C3 C 0.34478(8) 0.87913(19) 0.86438(18) 0.0228(3) Uani 1 1 d .
C2 C 0.31073(8) 0.82348(18) 0.74561(18) 0.0222(3) Uani 1 1 d .
C7 C 0.35043(9) 1.0186(2) 0.88312(19) 0.0252(4) Uani 1 1 d .
H7 H 0.3715 1.0535 0.9652 0.030 Uiso 1 1 calc R
C17 C 0.23260(8) 0.48516(18) 0.64372(19) 0.0234(3) Uani 1 1 d .
H17A H 0.2263 0.4409 0.7296 0.028 Uiso 1 1 calc R
H17B H 0.2717 0.4478 0.6118 0.028 Uiso 1 1 calc R
C19 C 0.04847(9) 1.16224(19) 0.52209(19) 0.0256(4) Uani 1 1 d .
H19 H 0.0310 1.2378 0.4738 0.031 Uiso 1 1 calc R
C5 C 0.29349(9) 1.05015(18) 0.65644(19) 0.0236(3) Uani 1 1 d .
C18 C 0.09337(9) 1.0786(2) 0.44717(19) 0.0251(3) Uani 1 1 d .
C14 C 0.18193(8) 0.6925(2) 0.71335(19) 0.0242(3) Uani 1 1 d .
H14A H 0.1885 0.7891 0.7277 0.029 Uiso 1 1 calc R
H14B H 0.1743 0.6520 0.8003 0.029 Uiso 1 1 calc R
C20 C 0.02921(9) 1.14687(19) 0.64639(19) 0.0251(4) Uani 1 1 d .
H20 H -0.0003 1.2118 0.6697 0.030 Uiso 1 1 calc R
C15 C 0.12282(9) 0.66873(19) 0.6068(2) 0.0251(3) Uani 1 1 d .
H15A H 0.0840 0.7067 0.6392 0.030 Uiso 1 1 calc R
H15B H 0.1293 0.7137 0.5213 0.030 Uiso 1 1 calc R
C16 C 0.17387(9) 0.45918(19) 0.53761(19) 0.0245(3) Uani 1 1 d .
H16A H 0.1817 0.4980 0.4500 0.029 Uiso 1 1 calc R
H16B H 0.1677 0.3622 0.5251 0.029 Uiso 1 1 calc R
C9 C 0.46141(9) 0.5384(2) 0.7876(2) 0.0263(4) Uani 1 1 d .
H9 H 0.4529 0.4681 0.7244 0.032 Uiso 1 1 calc R
C10 C 0.52539(9) 0.5629(2) 0.8449(2) 0.0302(4) Uani 1 1 d .
H10 H 0.5593 0.5099 0.8193 0.036 Uiso 1 1 calc R
C11 C 0.53911(9) 0.6666(2) 0.9405(2) 0.0307(4) Uani 1 1 d .
H11 H 0.5821 0.6835 0.9781 0.037 Uiso 1 1 calc R
C12 C 0.48814(9) 0.7452(2) 0.9799(2) 0.0283(4) Uani 1 1 d .
H12 H 0.4968 0.8140 1.0447 0.034 Uiso 1 1 calc R
Cl1 Cl 0.26573(2) 1.15751(5) 0.52086(5) 0.02984(13) Uani 1 1 d .
H5 H 0.1094(18) 0.974(4) 0.609(4) 0.076(11) Uiso 1 1 d .

loop_
_atom_site_aniso_label
_atom_site_aniso_U_11
_atom_site_aniso_U_22
_atom_site_aniso_U_33
_atom_site_aniso_U_23
_atom_site_aniso_U_13
_atom_site_aniso_U_12
O3 0.0246(6) 0.0308(7) 0.0229(6) 0.0008(5) 0.0033(5) 0.0015(5)
O1 0.0246(6) 0.0290(7) 0.0217(6) 0.0010(5) 0.0025(5) 0.0024(5)
O5 0.0342(7) 0.0296(7) 0.0298(7) 0.0017(6) 0.0099(6) 0.0055(6)
O4 0.0400(8) 0.0381(8) 0.0262(7) 0.0011(6) 0.0064(6) 0.0029(6)
O2 0.0365(7) 0.0326(8) 0.0271(7) 0.0041(6) 0.0063(6) 0.0125(6)
N2 0.0185(6) 0.0208(7) 0.0263(7) -0.0023(5) 0.0015(5) 0.0011(5)
N3 0.0200(6) 0.0250(8) 0.0262(7) -0.0012(6) 0.0023(5) -0.0012(5)
N1 0.0210(6) 0.0246(7) 0.0242(7) 0.0016(6) 0.0021(5) 0.0005(5)
C4 0.0208(7) 0.0238(8) 0.0237(8) -0.0011(6) 0.0025(6) 0.0017(6)
C8 0.0205(7) 0.0258(9) 0.0246(8) 0.0047(7) 0.0025(6) 0.0016(6)
C1 0.0202(7) 0.0222(8) 0.0207(7) -0.0013(6) 0.0041(6) -0.0009(6)
C6 0.0275(8) 0.0220(9) 0.0300(9) -0.0026(7) 0.0050(7) -0.0010(7)
C13 0.0228(8) 0.0265(9) 0.0224(7) 0.0022(6) 0.0023(6) 0.0004(6)
C21 0.0236(8) 0.0230(8) 0.0241(8) -0.0014(6) 0.0023(6) 0.0008(6)
C3 0.0214(7) 0.0253(8) 0.0220(7) -0.0005(6) 0.0042(6) -0.0001(6)
C2 0.0188(7) 0.0227(8) 0.0254(8) -0.0021(6) 0.0036(6) -0.0010(6)
C7 0.0238(8) 0.0261(9) 0.0260(8) -0.0064(7) 0.0043(6) -0.0006(6)
C17 0.0209(7) 0.0204(8) 0.0286(8) -0.0010(6) 0.0016(6) 0.0006(6)
C19 0.0255(8) 0.0245(9) 0.0262(8) 0.0010(7) 0.0004(6) 0.0012(6)
C5 0.0218(7) 0.0217(8) 0.0274(8) 0.0011(6) 0.0041(6) 0.0019(6)
C18 0.0253(8) 0.0254(9) 0.0246(8) -0.0028(7) 0.0029(6) -0.0016(6)
C14 0.0199(7) 0.0252(9) 0.0280(8) -0.0044(7) 0.0043(6) 0.0002(6)
C20 0.0238(8) 0.0250(9) 0.0263(8) -0.0007(7) 0.0018(6) 0.0037(6)
C15 0.0199(7) 0.0245(9) 0.0305(9) 0.0002(7) 0.0011(6) 0.0009(6)
C16 0.0231(8) 0.0245(9) 0.0259(8) -0.0036(6) 0.0036(6) 0.0003(6)
C9 0.0239(8) 0.0288(9) 0.0261(8) 0.0034(7) 0.0031(6) 0.0034(7)
C10 0.0217(8) 0.0366(11) 0.0325(9) 0.0062(8) 0.0047(7) 0.0039(7)
C11 0.0212(8) 0.0387(11) 0.0309(9) 0.0053(8) -0.0014(7) -0.0014(7)
C12 0.0242(8) 0.0322(10) 0.0271(8) 0.0019(7) -0.0016(7) -0.0013(7)
Cl1 0.0340(2) 0.0224(2) 0.0321(2) 0.00297(16) 0.00029(18) 0.00302(16)

loop_
_atom_type_symbol
_atom_type_description
_atom_type_scat_dispersion_real
_atom_type_scat_dispersion_imag
_atom_type_scat_source
C C 0.0033 0.0016 'International Tables Vol C Tables 4.2.6.8 and 6.1.1.4'
H H 0.0000 0.0000 'International Tables Vol C Tables 4.2.6.8 and 6.1.1.4'
Cl Cl 0.1484 0.1585 'International Tables Vol C Tables 4.2.6.8 and 6.1.1.4'
N N 0.0061 0.0033 'International Tables Vol C Tables 4.2.6.8 and 6.1.1.4'
O O 0.0106 0.0060 'International Tables Vol C Tables 4.2.6.8 and 6.1.1.4'

loop_
_geom_angle_atom_site_label_1
_geom_angle_atom_site_label_2
_geom_angle_atom_site_label_3
_geom_angle
C3 O1 C13 110.31(13)
C18 O5 H5 105(2)
C21 O2 H5 107.5(16)
C1 N2 C17 115.73(14)
C1 N2 C14 117.71(14)
C17 N2 C14 111.11(14)
H3A N3 H3B 108.1
C15 N3 H3A 109.6
C15 N3 H3B 109.6
C15 N3 C16 110.39(14)
C16 N3 H3A 109.6
C16 N3 H3B 109.6
C1 N1 C8 121.78(16)
C2 C4 H4 120.3
C5 C4 H4 120.3
C5 C4 C2 119.43(16)
N1 C8 C13 123.93(16)
C9 C8 N1 118.48(17)
C9 C8 C13 117.36(16)
N2 C1 C2 114.83(15)
N1 C1 N2 118.70(16)
N1 C1 C2 126.29(16)
C7 C6 H6 120.7
C7 C6 C5 118.66(17)
C5 C6 H6 120.7
C8 C13 O1 119.40(15)
C12 C13 O1 118.42(17)
C12 C13 C8 122.11(17)
O3 C21 O2 123.21(17)
O3 C21 C20 117.00(16)
O2 C21 C20 119.78(16)
O1 C3 C2 119.85(16)
O1 C3 C7 118.49(16)
C7 C3 C2 121.66(17)
C4 C2 C1 121.05(15)
C3 C2 C4 118.56(16)
C3 C2 C1 120.38(16)
C6 C7 H7 120.1
C3 C7 C6 119.72(17)
C3 C7 H7 120.1
N2 C17 H17A 109.7
N2 C17 H17B 109.7
N2 C17 C16 109.69(14)
H17A C17 H17B 108.2
C16 C17 H17A 109.7
C16 C17 H17B 109.7
C18 C19 H19 114.5
C20 C19 H19 114.5
C20 C19 C18 130.97(17)
C4 C5 C6 121.81(17)
C4 C5 Cl1 119.09(14)
C6 C5 Cl1 119.08(14)
O5 C18 C19 120.13(16)
O4 C18 O5 122.64(18)
O4 C18 C19 117.23(17)
N2 C14 H14A 109.6
N2 C14 H14B 109.6
N2 C14 C15 110.06(15)
H14A C14 H14B 108.2
C15 C14 H14A 109.6
C15 C14 H14B 109.6
C21 C20 H20 115.0
C19 C20 C21 130.01(17)
C19 C20 H20 115.0
N3 C15 C14 109.74(15)
N3 C15 H15A 109.7
N3 C15 H15B 109.7
C14 C15 H15A 109.7
C14 C15 H15B 109.7
H15A C15 H15B 108.2
N3 C16 C17 110.68(15)
N3 C16 H16A 109.5
N3 C16 H16B 109.5
C17 C16 H16A 109.5
C17 C16 H16B 109.5
H16A C16 H16B 108.1
C8 C9 H9 119.4
C10 C9 C8 121.25(19)
C10 C9 H9 119.4
C9 C10 H10 119.9
C9 C10 C11 120.24(18)
C11 C10 H10 119.9
C10 C11 H11 120.1
C10 C11 C12 119.80(17)
C12 C11 H11 120.1
C13 C12 C11 119.22(18)
C13 C12 H12 120.4
C11 C12 H12 120.4

loop_
_geom_bond_atom_site_label_1
_geom_bond_atom_site_label_2
_geom_bond_distance
O3 C21 1.243(2)
O1 C13 1.406(2)
O1 C3 1.388(2)
O5 C18 1.296(2)
O5 H5 1.08(4)
O4 C18 1.233(2)
O2 C21 1.276(2)
O2 H5 1.36(4)
N2 C1 1.397(2)
N2 C17 1.473(2)
N2 C14 1.474(2)
N3 H3A 0.8900
N3 H3B 0.8900
N3 C15 1.492(2)
N3 C16 1.493(2)
N1 C8 1.404(2)
N1 C1 1.284(2)
C4 H4 0.9300
C4 C2 1.402(2)
C4 C5 1.388(3)
C8 C13 1.405(3)
C8 C9 1.397(3)
C1 C2 1.497(2)
C6 H6 0.9300
C6 C7 1.392(3)
C6 C5 1.394(3)
C13 C12 1.383(2)
C21 C20 1.507(3)
C3 C2 1.393(2)
C3 C7 1.390(3)
C7 H7 0.9300
C17 H17A 0.9700
C17 H17B 0.9700
C17 C16 1.514(2)
C19 H19 0.9300
C19 C18 1.496(3)
C19 C20 1.334(3)
C5 Cl1 1.7373(19)
C14 H14A 0.9700
C14 H14B 0.9700
C14 C15 1.518(2)
C20 H20 0.9300
C15 H15A 0.9700
C15 H15B 0.9700
C16 H16A 0.9700
C16 H16B 0.9700
C9 H9 0.9300
C9 C10 1.386(3)
C10 H10 0.9300
C10 C11 1.391(3)
C11 H11 0.9300
C11 C12 1.396(3)
C12 H12 0.9300
